data_7208011
loop_
_publ_author_name
'Zhang, Huabin'
'Wu, Shuting'
'Tian, Chongbin'
'Lin, Zujin'
'Li, Zhihua'
'Lin, Ping'
'Du, Shaowu'

_publ_section_title
;
 Two enantiomorphic 3D Zn(ii)--carboxylate MOFs with double helical
 structures serving as a chiral source induced by hydrogen bonding
;
_journal_issue 12
_journal_name_full CrystEngComm
_journal_page_first 4165
_journal_paper_doi 10.1039/c2ce25325a
_journal_volume 14
_journal_year 2012
_chemical_formula_moiety 'C12 H10 N2 O6 Zn'
_chemical_formula_sum 'C12 H10 N2 O6 Zn'
_chemical_formula_weight 343.59
_chemical_name_systematic
;
?
;
_space_group_IT_number 152
_symmetry_cell_setting trigonal
_symmetry_space_group_name_Hall 'P 31 2"'
_symmetry_space_group_name_H-M 'P 31 2 1'
_atom_sites_solution_hydrogens geom
_atom_sites_solution_primary direct
_atom_sites_solution_secondary difmap
_audit_creation_method SHELXL-97
_cell_angle_alpha 90.00
_cell_angle_beta 90.00
_cell_angle_gamma 120.00
_cell_formula_units_Z 3
_cell_length_a 11.9194(6)
_cell_length_b 11.9194(6)
_cell_length_c 8.3261(11)
_cell_measurement_reflns_used 2895
_cell_measurement_temperature 293(2)
_cell_measurement_theta_max 27.4585
_cell_measurement_theta_min 3.1434
_cell_volume 1024.43(15)
_computing_structure_refinement 'SHELXL-97 (Sheldrick, 1997)'
_computing_structure_solution 'SHELXS-97 (Sheldrick, 1990)'
_diffrn_ambient_temperature 293(2)
_diffrn_detector_area_resol_mean 14.6306
_diffrn_measured_fraction_theta_full 0.999
_diffrn_measured_fraction_theta_max 0.999
_diffrn_measurement_device_type
;
Mercury70 (2x2 bin mode)
;
_diffrn_measurement_method CCD_Profile_fitting
_diffrn_radiation_monochromator graphite
_diffrn_radiation_source 'fine-focus sealed tube'
_diffrn_radiation_type MoK\a
_diffrn_radiation_wavelength 0.71073
_diffrn_reflns_av_R_equivalents 0.0346
_diffrn_reflns_av_sigmaI/netI 0.0293
_diffrn_reflns_limit_h_max 15
_diffrn_reflns_limit_h_min -15
_diffrn_reflns_limit_k_max 15
_diffrn_reflns_limit_k_min -15
_diffrn_reflns_limit_l_max 10
_diffrn_reflns_limit_l_min -10
_diffrn_reflns_number 7582
_diffrn_reflns_theta_full 27.46
_diffrn_reflns_theta_max 27.46
_diffrn_reflns_theta_min 3.14
_diffrn_standards_number 1571
_exptl_absorpt_coefficient_mu 1.827
_exptl_absorpt_correction_T_max 1.0000
_exptl_absorpt_correction_T_min 0.9362
_exptl_absorpt_correction_type multi-scan
_exptl_crystal_colour White
_exptl_crystal_density_diffrn 1.671
_exptl_crystal_density_method 'not measured'
_exptl_crystal_description Prism
_exptl_crystal_F_000 522
_exptl_crystal_size_max 0.1500
_exptl_crystal_size_mid 0.1
_exptl_crystal_size_min 0.1
_refine_diff_density_max 0.331
_refine_diff_density_min -0.298
_refine_diff_density_rms 0.059
_refine_ls_abs_structure_details 'Flack H D (1983), Acta Cryst. A39, 876-881'
_refine_ls_abs_structure_Flack 0.025(19)
_refine_ls_extinction_method none
_refine_ls_goodness_of_fit_ref 1.046
_refine_ls_hydrogen_treatment constr
_refine_ls_matrix_type full
_refine_ls_number_parameters 96
_refine_ls_number_reflns 1571
_refine_ls_number_restraints 0
_refine_ls_restrained_S_all 1.046
_refine_ls_R_factor_all 0.0326
_refine_ls_R_factor_gt 0.0305
_refine_ls_shift/su_max 0.000
_refine_ls_shift/su_mean 0.000
_refine_ls_structure_factor_coef Fsqd
_refine_ls_weighting_details 'calc w=1/[\s^2^(Fo^2^)+(0.0395P)^2^+0.3058P] where P=(Fo^2^+2Fc^2^)/3'
_refine_ls_weighting_scheme calc
_refine_ls_wR_factor_gt 0.0728
_refine_ls_wR_factor_ref 0.0741
_reflns_number_gt 1506
_reflns_number_total 1571
_reflns_threshold_expression >2sigma(I)
_cod_data_source_file c2ce25325a.txt
_cod_data_source_block 1P-4
_cod_depositor_comments
;
The following automatic conversions were performed:

'_exptl_absorpt_correction_type' value 'Multi-scan' changed to
'multi-scan' according to
/home/saulius/struct/CIF-dictionaries/cif_core.dic dictionary named
'cif_core.dic' version 2.4.1 from
2010-06-29.

'_refine_ls_hydrogen_treatment' value 'CONSTR' changed
to 'constr' according to
/home/saulius/struct/CIF-dictionaries/cif_core.dic dictionary named
'cif_core.dic' version 2.4.1 from 2010-06-29.

Automatic conversion script
Id: cif_fix_values 1715 2011-07-08 13:25:40Z adriana 
;
_cod_original_sg_symbol_Hall P3(1)2
_cod_original_sg_symbol_H-M P3(1)2(1)
_cod_database_code 7208011

loop_
_symmetry_equiv_pos_as_xyz
'x, y, z'
'-y, x-y, z+1/3'
'-x+y, -x, z+2/3'
'y, x, -z'
'x-y, -y, -z+2/3'
'-x, -x+y, -z+1/3'

loop_
_atom_site_label
_atom_site_type_symbol
_atom_site_fract_x
_atom_site_fract_y
_atom_site_fract_z
_atom_site_U_iso_or_equiv
_atom_site_adp_type
_atom_site_occupancy
_atom_site_symmetry_multiplicity
_atom_site_calc_flag
_atom_site_refinement_flags
Zn1 Zn 0.71209(3) 0.71209(3) 0.0000 0.02234(13) Uani 1 2 d S
O1 O 0.7875(2) 0.87121(17) 0.1539(2) 0.0286(4) Uani 1 1 d .
H2B H 0.7422 0.8690 0.2415 0.034 Uiso 1 1 d R
H2C H 0.8647 0.9418 0.1333 0.034 Uiso 1 1 d R
O2 O 0.1732(2) 0.3776(3) 0.5297(2) 0.0327(5) Uani 1 1 d .
N1 N 0.5399(2) 0.6037(2) 0.1411(3) 0.0253(6) Uani 1 1 d .
C2 C 0.4047(3) 0.5533(4) 0.3737(3) 0.0356(7) Uani 1 1 d .
H2A H 0.3891 0.5797 0.4763 0.043 Uiso 1 1 d R
C1 C 0.5150(3) 0.6353(3) 0.2863(3) 0.0381(8) Uani 1 1 d .
H1A H 0.5755 0.7181 0.3310 0.046 Uiso 1 1 d R
C3 C 0.3176(3) 0.4336(3) 0.3117(3) 0.0247(6) Uani 1 1 d .
O3 O 0.1259(2) 0.2296(2) 0.3367(3) 0.0367(6) Uani 1 1 d .
C6 C 0.1949(3) 0.3385(3) 0.3998(4) 0.0246(6) Uani 1 1 d .
C4 C 0.3435(3) 0.4001(3) 0.1623(3) 0.0260(6) Uani 1 1 d .
H4A H 0.2841 0.3178 0.1156 0.031 Uiso 1 1 d R
C5 C 0.4550(3) 0.4869(2) 0.0800(3) 0.0214(6) Uani 1 1 d .

loop_
_atom_site_aniso_label
_atom_site_aniso_U_11
_atom_site_aniso_U_22
_atom_site_aniso_U_33
_atom_site_aniso_U_23
_atom_site_aniso_U_13
_atom_site_aniso_U_12
Zn1 0.02169(17) 0.02169(17) 0.0184(2) 0.00230(9) -0.00230(9) 0.0069(2)
O1 0.0306(12) 0.0225(9) 0.0302(10) 0.0004(8) -0.0045(11) 0.0114(11)
O2 0.0337(11) 0.0294(12) 0.0266(11) -0.0018(11) 0.0146(9) 0.0095(11)
N1 0.0262(12) 0.0210(13) 0.0194(11) -0.0019(10) 0.0029(9) 0.0048(10)
C2 0.0391(16) 0.0315(17) 0.0247(14) -0.0046(14) 0.0102(12) 0.0088(16)
C1 0.0381(17) 0.0255(16) 0.0285(16) -0.0091(13) 0.0060(13) -0.0006(13)
C3 0.0278(14) 0.0258(15) 0.0189(13) 0.0010(12) 0.0051(11) 0.0121(12)
O3 0.0342(12) 0.0279(11) 0.0370(13) -0.0066(9) 0.0139(9) 0.0074(9)
C6 0.0235(14) 0.0239(14) 0.0251(14) 0.0017(12) 0.0058(12) 0.0108(12)
C4 0.0283(14) 0.0209(13) 0.0215(14) -0.0025(11) 0.0046(11) 0.0068(12)
C5 0.0240(13) 0.0213(13) 0.0165(13) -0.0024(10) 0.0008(11) 0.0095(11)

loop_
_atom_type_symbol
_atom_type_description
_atom_type_scat_dispersion_real
_atom_type_scat_dispersion_imag
_atom_type_scat_source
C C 0.0033 0.0016 'International Tables Vol C Tables 4.2.6.8 and 6.1.1.4'
H H 0.0000 0.0000 'International Tables Vol C Tables 4.2.6.8 and 6.1.1.4'
N N 0.0061 0.0033 'International Tables Vol C Tables 4.2.6.8 and 6.1.1.4'
O O 0.0106 0.0060 'International Tables Vol C Tables 4.2.6.8 and 6.1.1.4'
Zn Zn 0.2839 1.4301 'International Tables Vol C Tables 4.2.6.8 and 6.1.1.4'

loop_
_geom_angle_atom_site_label_1
_geom_angle_atom_site_label_2
_geom_angle_atom_site_label_3
_geom_angle
_geom_angle_site_symmetry_1
_geom_angle_site_symmetry_3
O1 Zn1 O1 95.74(13) . 4
O1 Zn1 O2 89.59(11) . 2_664
O1 Zn1 O2 91.73(7) 4 2_664
O1 Zn1 O2 91.73(7) . 5_665
O1 Zn1 O2 89.59(11) 4 5_665
O2 Zn1 O2 178.03(16) 2_664 5_665
O1 Zn1 N1 170.42(11) . 4
O1 Zn1 N1 93.37(8) 4 4
O2 Zn1 N1 87.19(9) 2_664 4
O2 Zn1 N1 91.28(10) 5_665 4
O1 Zn1 N1 93.37(8) . .
O1 Zn1 N1 170.42(11) 4 .
O2 Zn1 N1 91.28(10) 2_664 .
O2 Zn1 N1 87.19(9) 5_665 .
N1 Zn1 N1 77.69(12) 4 .
C6 O2 Zn1 127.3(2) . 3_565
C1 N1 C5 118.2(3) . .
C1 N1 Zn1 127.1(2) . .
C5 N1 Zn1 114.42(18) . .
C3 C2 C1 119.4(3) . .
N1 C1 C2 122.6(3) . .
C2 C3 C4 118.2(3) . .
C2 C3 C6 122.6(3) . .
C4 C3 C6 119.2(3) . .
O3 C6 O2 126.5(3) . .
O3 C6 C3 117.4(2) . .
O2 C6 C3 116.1(3) . .
C3 C4 C5 119.7(3) . .
N1 C5 C4 121.9(2) . .
N1 C5 C5 116.58(15) . 4
C4 C5 C5 121.56(15) . 4

loop_
_geom_bond_atom_site_label_1
_geom_bond_atom_site_label_2
_geom_bond_distance
_geom_bond_site_symmetry_2
Zn1 O1 2.0841(18) .
Zn1 O1 2.0841(18) 4
Zn1 O2 2.1208(19) 2_664
Zn1 O2 2.1208(19) 5_665
Zn1 N1 2.148(2) 4
Zn1 N1 2.148(2) .
O2 C6 1.255(4) .
O2 Zn1 2.1208(19) 3_565
N1 C1 1.342(4) .
N1 C5 1.346(3) .
C2 C3 1.378(4) .
C2 C1 1.388(4) .
C3 C4 1.388(4) .
C3 C6 1.518(4) .
O3 C6 1.254(4) .
C4 C5 1.389(4) .
C5 C5 1.486(5) 4
